data_7121669
loop_
_publ_author_name
'Fan, Zhoulong'
'Lu, Heng'
'Cheng, Zhen'
'Zhang, Ao'

_publ_section_title
;
 Ligand-promoted ruthenium-catalyzed meta C-H chlorination of arenes using
 N-chloro-2,10-camphorsultam.
;
_journal_issue 47
_journal_name_full 'Chemical communications (Cambridge, England)'
_journal_page_first 6008
_journal_page_last 6011
_journal_paper_doi 10.1039/c8cc03195a
_journal_volume 54
_journal_year 2018
_chemical_formula_moiety 'C18 H17 Cl N2 O'
_chemical_formula_sum 'C18 H17 Cl N2 O'
_chemical_formula_weight 312.78
_space_group_crystal_system triclinic
_space_group_IT_number 2
_space_group_name_Hall '-P 1'
_space_group_name_H-M_alt 'P -1'
_symmetry_space_group_name_Hall '-P 1'
_symmetry_space_group_name_H-M 'P -1'
_atom_sites_solution_hydrogens geom
_atom_sites_solution_primary dual
_audit_creation_date 2017-10-25
_audit_creation_method
;
Olex2 1.2
(compiled 2017.08.10 svn.r3458 for OlexSys, GUI svn.r5381)
;
_audit_update_record
;
2017-11-16 deposited with the CCDC.
2018-05-15 downloaded from the CCDC.
;
_cell_angle_alpha 94.419(12)
_cell_angle_beta 104.016(11)
_cell_angle_gamma 113.589(11)
_cell_formula_units_Z 2
_cell_length_a 8.075(4)
_cell_length_b 8.096(4)
_cell_length_c 13.744(6)
_cell_measurement_reflns_used 273
_cell_measurement_temperature 173
_cell_measurement_theta_max 17.363
_cell_measurement_theta_min 2.84
_cell_volume 783.5(7)
_computing_cell_refinement 'SAINT v8.34A (Bruker, 2013)'
_computing_data_reduction 'SAINT v8.34A (Bruker, 2013)'
_computing_molecular_graphics 'Olex2 (Dolomanov et al., 2009)'
_computing_publication_material 'Olex2 (Dolomanov et al., 2009)'
_computing_structure_refinement 'ShelXL (Sheldrick, 2015)'
_computing_structure_solution 'ShelXT (Sheldrick, 2015)'
_diffrn_ambient_temperature 173
_diffrn_measured_fraction_theta_full 0.990
_diffrn_measured_fraction_theta_max 0.990
_diffrn_measurement_device_type 'Bruker APEX-II CCD'
_diffrn_measurement_method '\f and \w scans'
_diffrn_radiation_type MoK\a
_diffrn_radiation_wavelength 0.71073
_diffrn_reflns_av_R_equivalents 0.0915
_diffrn_reflns_av_unetI/netI 0.1645
_diffrn_reflns_Laue_measured_fraction_full 0.990
_diffrn_reflns_Laue_measured_fraction_max 0.990
_diffrn_reflns_limit_h_max 9
_diffrn_reflns_limit_h_min -9
_diffrn_reflns_limit_k_max 9
_diffrn_reflns_limit_k_min -9
_diffrn_reflns_limit_l_max 16
_diffrn_reflns_limit_l_min -16
_diffrn_reflns_number 6052
_diffrn_reflns_point_group_measured_fraction_full 0.990
_diffrn_reflns_point_group_measured_fraction_max 0.990
_diffrn_reflns_theta_full 25.242
_diffrn_reflns_theta_max 25.348
_diffrn_reflns_theta_min 1.557
_diffrn_standards_number 0
_exptl_absorpt_coefficient_mu 0.247
_exptl_absorpt_correction_T_max 0.7456
_exptl_absorpt_correction_T_min 0.5933
_exptl_absorpt_correction_type multi-scan
_exptl_absorpt_process_details
'SADABS-2014/5 (Bruker,2014/5) was used for absorption correction. wR2(int) was 0.0869 before and 0.0570 after correction. The Ratio of minimum to maximum transmission is 0.7957. The \l/2 correction factor is 0.00150.'
_exptl_crystal_colour colourless
_exptl_crystal_colour_primary colourless
_exptl_crystal_density_diffrn 1.326
_exptl_crystal_description block
_exptl_crystal_F_000 328
_exptl_crystal_recrystallization_method 'Re-crystallisation from solvent: DCM/hexane'
_exptl_crystal_size_max 0.28
_exptl_crystal_size_mid 0.15
_exptl_crystal_size_min 0.12
_refine_diff_density_max 0.255
_refine_diff_density_min -0.270
_refine_diff_density_rms 0.072
_refine_ls_extinction_coef 0.037(8)
_refine_ls_extinction_expression Fc^*^=kFc[1+0.001xFc^2^\l^3^/sin(2\q)]^-1/4^
_refine_ls_extinction_method 'SHELXL-2014/7 (Sheldrick 2014'
_refine_ls_goodness_of_fit_ref 0.966
_refine_ls_hydrogen_treatment constr
_refine_ls_matrix_type full
_refine_ls_number_parameters 222
_refine_ls_number_reflns 2837
_refine_ls_number_restraints 29
_refine_ls_restrained_S_all 0.963
_refine_ls_R_factor_all 0.1652
_refine_ls_R_factor_gt 0.0813
_refine_ls_shift/su_max 0.003
_refine_ls_shift/su_mean 0.000
_refine_ls_structure_factor_coef Fsqd
_refine_ls_weighting_details 'w=1/[\s^2^(Fo^2^)+(0.0860P)^2^] where P=(Fo^2^+2Fc^2^)/3'
_refine_ls_weighting_scheme calc
_refine_ls_wR_factor_gt 0.1859
_refine_ls_wR_factor_ref 0.2399
_reflns_Friedel_coverage 0.000
_reflns_number_gt 1293
_reflns_number_total 2837
_reflns_threshold_expression 'I > 2\s(I)'
_cod_data_source_file c8cc03195a2.cif
_cod_data_source_block mo_2017911-85-8_0m
_cod_depositor_comments 'Adding full bibliography for 7121669--7121671.cif.'
_cod_original_cell_volume 783.5(6)
_cod_database_code 7121669
_shelx_shelxl_version_number 2014/7
_shelx_space_group_comment
;
The symmetry employed for this shelxl refinement is uniquely defined
by the following loop, which should always be used as a source of
symmetry information in preference to the above space-group names.
They are only intended as comments.
;
_shelx_estimated_absorpt_t_max 0.971
_shelx_estimated_absorpt_t_min 0.934
_olex2_refinement_description
;
1. Fixed Uiso
 At 1.2 times of:
  All C(H) groups, All C(H,H) groups
 At 1.5 times of:
  All C(H,H,H) groups
2. Restrained distances
 C19-C13 = C18-C15
 1.54 with sigma of 0.02
 C18-C15 \\sim C19-C13
 with sigma of 0.02
3. Rigid bond restraints
 C19, C13
 with sigma for 1-2 distances of 0.01 and sigma for 1-3 distances of 0.01
 C15, C18
 with sigma for 1-2 distances of 0.01 and sigma for 1-3 distances of 0.01
4. Uiso/Uaniso restraints and constraints
C13 \\sim C19: within 2A with sigma of 0.04 and sigma for terminal atoms of 0.08
C18 \\sim C15: within 2A with sigma of 0.04 and sigma for terminal atoms of 0.08
Uanis(C19) \\sim Ueq, Uanis(C18) \\sim Ueq: with sigma of 0.005 and sigma for
terminal atoms of 0.01
Uanis(C18) \\sim Ueq: with sigma of 0.001 and sigma for terminal atoms of 0.002
5. Others
 Fixed Sof: Cl1(0.6) C18(0.4) H18A(0.4) H18B(0.4) H18C(0.4) Cl2(0.4) C19(0.6)
 H19A(0.6) H19B(0.6) H19C(0.6)
6.a Secondary CH2 refined with riding coordinates:
 C8(H8A,H8B)
6.b Aromatic/amide H refined with riding coordinates:
 C12(H12), C16(H16), C4(H4), C2(H2), C1(H1), C3(H3)
6.c Idealised Me refined as rotating group:
 C18(H18A,H18B,H18C), C19(H19A,H19B,H19C), C17(H17A,H17B,H17C), C10(H10A,H10B,
 H10C)
;
_olex2_submission_special_instructions 'No special instructions were received'

loop_
_space_group_symop_operation_xyz
'x, y, z'
'-x, -y, -z'

loop_
_atom_site_label
_atom_site_type_symbol
_atom_site_fract_x
_atom_site_fract_y
_atom_site_fract_z
_atom_site_U_iso_or_equiv
_atom_site_adp_type
_atom_site_occupancy
_atom_site_site_symmetry_order
_atom_site_calc_flag
_atom_site_refinement_flags_posn
_atom_site_refinement_flags_adp
_atom_site_refinement_flags_occupancy
_atom_site_disorder_assembly
_atom_site_disorder_group
Cl1 Cl 0.2669(10) 1.2987(6) 0.4546(5) 0.0643(13) Uani 0.6 1 d . . P A 1
C18 C 0.251(5) 1.268(3) 0.466(2) 0.039(6) Uani 0.4 1 d D U P A 2
H18A H 0.1228 1.2486 0.4660 0.058 Uiso 0.4 1 calc GR . P A 2
H18B H 0.2869 1.3406 0.4144 0.058 Uiso 0.4 1 calc GR . P A 2
H18C H 0.3402 1.3340 0.5336 0.058 Uiso 0.4 1 calc GR . P A 2
Cl2 Cl 0.240(2) 0.6834(16) 0.5953(6) 0.061(2) Uani 0.4 1 d . . P B 2
C19 C 0.269(5) 0.708(4) 0.5958(19) 0.081(10) Uani 0.6 1 d D U P B 1
H19A H 0.2846 0.5991 0.5726 0.122 Uiso 0.6 1 calc GR . P B 1
H19B H 0.1570 0.6713 0.6195 0.122 Uiso 0.6 1 calc GR . P B 1
H19C H 0.3817 0.7905 0.6521 0.122 Uiso 0.6 1 calc GR . P B 1
O1 O 0.6210(5) 0.8238(5) 0.0695(3) 0.0648(12) Uani 1 1 d . . . . .
N2 N 0.4491(6) 0.5906(6) 0.1351(3) 0.0420(11) Uani 1 1 d . . . . .
N1 N 0.3122(6) 0.8711(6) 0.1727(3) 0.0431(11) Uani 1 1 d . . . . .
C11 C 0.2417(6) 0.8281(6) 0.3290(4) 0.0344(12) Uani 1 1 d . . . . .
C5 C 0.1755(6) 0.5533(6) 0.1954(3) 0.0338(11) Uani 1 1 d . . . . .
C12 C 0.2427(6) 0.7359(6) 0.4086(4) 0.0364(12) Uani 1 1 d . . . . .
H12 H 0.2412 0.6178 0.3982 0.044 Uiso 1 1 calc R . . . .
C16 C 0.2471(7) 1.0009(6) 0.3462(4) 0.0384(12) Uani 1 1 d . . . . .
H16 H 0.2460 1.0672 0.2921 0.046 Uiso 1 1 calc R . . . .
C7 C 0.2471(6) 0.7543(6) 0.2281(4) 0.0368(12) Uani 1 1 d . . . . .
C15 C 0.2538(7) 1.0779(6) 0.4402(4) 0.0407(13) Uani 1 1 d D U . . .
C4 C 0.0066(7) 0.4329(7) 0.2092(4) 0.0380(12) Uani 1 1 d . . . . .
H4 H -0.0604 0.4820 0.2410 0.046 Uiso 1 1 calc R . . . .
C6 C 0.2719(7) 0.4771(7) 0.1486(3) 0.0362(12) Uani 1 1 d . . . . .
C13 C 0.2458(6) 0.8110(7) 0.5051(4) 0.0407(13) Uani 1 1 d D U . . .
C14 C 0.2539(6) 0.9872(7) 0.5227(4) 0.0391(12) Uani 1 1 d . . . . .
C9 C 0.4735(7) 0.7393(7) 0.0894(4) 0.0419(13) Uani 1 1 d . . . . .
C2 C 0.0301(7) 0.1728(7) 0.1326(4) 0.0455(14) Uani 1 1 d . . . . .
H2 H -0.0193 0.0436 0.1107 0.055 Uiso 1 1 calc R . . . .
C1 C 0.2003(7) 0.2892(7) 0.1187(4) 0.0454(13) Uani 1 1 d . . . . .
H1 H 0.2680 0.2388 0.0884 0.055 Uiso 1 1 calc R . . . .
C3 C -0.0669(7) 0.2460(7) 0.1785(4) 0.0453(14) Uani 1 1 d . . . . .
H3 H -0.1831 0.1677 0.1887 0.054 Uiso 1 1 calc R . . . .
C8 C 0.3155(8) 0.7968(7) 0.0745(4) 0.0478(14) Uani 1 1 d . . . . .
H8A H 0.3340 0.8908 0.0311 0.057 Uiso 1 1 calc R . . . .
H8B H 0.1931 0.6896 0.0396 0.057 Uiso 1 1 calc R . . . .
C17 C 0.2591(8) 1.0724(8) 0.6238(4) 0.0565(15) Uani 1 1 d . . . . .
H17A H 0.3400 1.2049 0.6375 0.085 Uiso 1 1 calc GR . . . .
H17B H 0.3102 1.0173 0.6772 0.085 Uiso 1 1 calc GR . . . .
H17C H 0.1306 1.0514 0.6232 0.085 Uiso 1 1 calc GR . . . .
C10 C 0.6037(7) 0.5344(8) 0.1589(5) 0.0599(17) Uani 1 1 d . . . . .
H10A H 0.5999 0.4749 0.2183 0.090 Uiso 1 1 calc GR . . . .
H10B H 0.7253 0.6428 0.1742 0.090 Uiso 1 1 calc GR . . . .
H10C H 0.5891 0.4479 0.1000 0.090 Uiso 1 1 calc GR . . . .

loop_
_atom_site_aniso_label
_atom_site_aniso_U_11
_atom_site_aniso_U_22
_atom_site_aniso_U_33
_atom_site_aniso_U_23
_atom_site_aniso_U_13
_atom_site_aniso_U_12
Cl1 0.087(3) 0.0373(18) 0.076(3) 0.0104(19) 0.030(2) 0.031(2)
C18 0.039(7) 0.038(7) 0.039(7) 0.007(2) 0.012(3) 0.016(3)
Cl2 0.084(5) 0.064(4) 0.043(3) 0.017(3) 0.036(3) 0.028(3)
C19 0.087(14) 0.077(12) 0.084(12) 0.026(8) 0.029(8) 0.037(9)
O1 0.056(2) 0.059(3) 0.070(3) 0.006(2) 0.040(2) 0.005(2)
N2 0.037(2) 0.044(3) 0.046(3) 0.004(2) 0.017(2) 0.016(2)
N1 0.054(3) 0.046(3) 0.034(2) 0.016(2) 0.022(2) 0.020(2)
C11 0.034(3) 0.033(3) 0.035(3) 0.008(2) 0.011(2) 0.013(2)
C5 0.035(3) 0.039(3) 0.029(3) 0.011(2) 0.011(2) 0.017(2)
C12 0.043(3) 0.032(3) 0.040(3) 0.010(2) 0.021(2) 0.015(2)
C16 0.042(3) 0.036(3) 0.038(3) 0.008(2) 0.014(2) 0.016(2)
C7 0.036(3) 0.041(3) 0.038(3) 0.012(2) 0.016(2) 0.018(2)
C15 0.034(3) 0.032(3) 0.056(4) 0.005(3) 0.014(3) 0.015(2)
C4 0.039(3) 0.044(3) 0.035(3) 0.012(2) 0.020(2) 0.015(2)
C6 0.035(3) 0.044(3) 0.028(3) 0.007(2) 0.012(2) 0.014(2)
C13 0.033(3) 0.046(3) 0.043(3) 0.004(3) 0.012(2) 0.017(2)
C14 0.034(3) 0.043(3) 0.040(3) -0.001(2) 0.015(2) 0.015(2)
C9 0.045(3) 0.038(3) 0.031(3) -0.002(2) 0.019(2) 0.004(3)
C2 0.054(3) 0.035(3) 0.035(3) 0.006(2) 0.012(3) 0.008(3)
C1 0.053(3) 0.043(3) 0.042(3) 0.005(3) 0.019(3) 0.021(3)
C3 0.047(3) 0.044(3) 0.041(3) 0.010(3) 0.017(3) 0.012(3)
C8 0.060(4) 0.043(3) 0.036(3) 0.012(3) 0.020(3) 0.013(3)
C17 0.057(3) 0.054(4) 0.052(4) -0.001(3) 0.021(3) 0.016(3)
C10 0.041(3) 0.070(4) 0.068(4) -0.003(3) 0.015(3) 0.027(3)

loop_
_atom_type_symbol
_atom_type_description
_atom_type_scat_dispersion_real
_atom_type_scat_dispersion_imag
_atom_type_scat_source
C C 0.0033 0.0016 'International Tables Vol C Tables 4.2.6.8 and 6.1.1.4'
H H 0.0000 0.0000 'International Tables Vol C Tables 4.2.6.8 and 6.1.1.4'
Cl Cl 0.1484 0.1585 'International Tables Vol C Tables 4.2.6.8 and 6.1.1.4'
N N 0.0061 0.0033 'International Tables Vol C Tables 4.2.6.8 and 6.1.1.4'
O O 0.0106 0.0060 'International Tables Vol C Tables 4.2.6.8 and 6.1.1.4'

loop_
_geom_angle_atom_site_label_1
_geom_angle_atom_site_label_2
_geom_angle_atom_site_label_3
_geom_angle
H18A C18 H18B 109.5
H18A C18 H18C 109.5
H18B C18 H18C 109.5
C15 C18 H18A 109.5
C15 C18 H18B 109.5
C15 C18 H18C 109.5
H19A C19 H19B 109.5
H19A C19 H19C 109.5
H19B C19 H19C 109.5
C13 C19 H19A 109.5
C13 C19 H19B 109.5
C13 C19 H19C 109.5
C6 N2 C10 119.3(4)
C9 N2 C6 122.0(4)
C9 N2 C10 118.3(4)
C7 N1 C8 116.4(4)
C12 C11 C16 118.1(5)
C12 C11 C7 122.5(4)
C16 C11 C7 119.3(4)
C4 C5 C7 120.5(4)
C4 C5 C6 117.6(5)
C6 C5 C7 122.0(4)
C11 C12 H12 119.0
C11 C12 C13 121.9(5)
C13 C12 H12 119.0
C11 C16 H16 119.6
C15 C16 C11 120.8(4)
C15 C16 H16 119.6
N1 C7 C11 117.2(4)
N1 C7 C5 123.5(5)
C5 C7 C11 119.3(4)
C16 C15 Cl1 117.1(4)
C16 C15 C18 124.7(12)
C16 C15 C14 122.5(4)
C14 C15 Cl1 120.5(5)
C14 C15 C18 112.8(12)
C5 C4 H4 118.7
C3 C4 C5 122.5(5)
C3 C4 H4 118.7
C5 C6 N2 121.0(4)
C1 C6 N2 118.7(4)
C1 C6 C5 120.3(4)
C12 C13 Cl2 117.7(5)
C12 C13 C19 119.2(13)
C14 C13 Cl2 122.5(5)
C14 C13 C19 120.5(13)
C14 C13 C12 119.8(5)
C15 C14 C13 116.9(5)
C15 C14 C17 121.6(5)
C13 C14 C17 121.6(5)
O1 C9 N2 120.8(5)
O1 C9 C8 123.9(5)
N2 C9 C8 115.2(4)
C1 C2 H2 120.2
C3 C2 H2 120.2
C3 C2 C1 119.6(5)
C6 C1 C2 120.7(5)
C6 C1 H1 119.6
C2 C1 H1 119.6
C4 C3 C2 119.3(5)
C4 C3 H3 120.4
C2 C3 H3 120.4
N1 C8 C9 109.6(4)
N1 C8 H8A 109.8
N1 C8 H8B 109.8
C9 C8 H8A 109.8
C9 C8 H8B 109.8
H8A C8 H8B 108.2
C14 C17 H17A 109.5
C14 C17 H17B 109.5
C14 C17 H17C 109.5
H17A C17 H17B 109.5
H17A C17 H17C 109.5
H17B C17 H17C 109.5
N2 C10 H10A 109.5
N2 C10 H10B 109.5
N2 C10 H10C 109.5
H10A C10 H10B 109.5
H10A C10 H10C 109.5
H10B C10 H10C 109.5

loop_
_geom_bond_atom_site_label_1
_geom_bond_atom_site_label_2
_geom_bond_distance
Cl1 C15 1.741(6)
C18 H18A 0.9800
C18 H18B 0.9800
C18 H18C 0.9800
C18 C15 1.565(15)
Cl2 C13 1.671(9)
C19 H19A 0.9800
C19 H19B 0.9800
C19 H19C 0.9800
C19 C13 1.566(14)
O1 C9 1.223(6)
N2 C6 1.424(6)
N2 C9 1.368(6)
N2 C10 1.467(6)
N1 C7 1.287(5)
N1 C8 1.445(6)
C11 C12 1.371(6)
C11 C16 1.383(6)
C11 C7 1.485(7)
C5 C7 1.481(7)
C5 C4 1.391(6)
C5 C6 1.402(6)
C12 H12 0.9500
C12 C13 1.407(7)
C16 H16 0.9500
C16 C15 1.370(7)
C15 C14 1.397(7)
C4 H4 0.9500
C4 C3 1.371(6)
C6 C1 1.379(7)
C13 C14 1.401(6)
C14 C17 1.487(7)
C9 C8 1.500(7)
C2 H2 0.9500
C2 C1 1.390(7)
C2 C3 1.385(7)
C1 H1 0.9500
C3 H3 0.9500
C8 H8A 0.9900
C8 H8B 0.9900
C17 H17A 0.9800
C17 H17B 0.9800
C17 H17C 0.9800
C10 H10A 0.9800
C10 H10B 0.9800
C10 H10C 0.9800
